data_7058342
loop_
_publ_author_name
'Malan, Frederick P.'
'Singleton, Eric'
'van Rooyen, Petrus H.'
'Landman, Maril\'e'

_publ_section_title
;
 Tandem transfer hydrogenation--epoxidation of ketone substrates catalysed
 by alkene-tethered Ru(ii)--NHC complexes
;
_journal_issue 22
_journal_name_full 'New Journal of Chemistry'
_journal_page_first 8472
_journal_paper_doi 10.1039/C9NJ01220F
_journal_volume 43
_journal_year 2019
_chemical_formula_sum 'C15.5 H16 I1.5 N P0.5 Ru0.5'
_chemical_formula_weight 472.66
_space_group_crystal_system triclinic
_space_group_IT_number 2
_space_group_name_Hall '-P 1'
_space_group_name_H-M_alt 'P -1'
_symmetry_space_group_name_Hall '-P 1'
_symmetry_space_group_name_H-M 'P -1'
_atom_sites_solution_hydrogens geom
_audit_creation_method SHELXL-2013
_audit_update_record
;
2019-03-06 deposited with the CCDC.    2019-05-01 downloaded from the CCDC.
;
_cell_angle_alpha 91.365(6)
_cell_angle_beta 94.352(6)
_cell_angle_gamma 114.451(5)
_cell_formula_units_Z 4
_cell_length_a 9.4358(17)
_cell_length_b 9.7889(19)
_cell_length_c 18.948(4)
_cell_measurement_reflns_used 9294
_cell_measurement_temperature 150(2)
_cell_measurement_theta_max 26.50
_cell_measurement_theta_min 2.29
_cell_volume 1585.7(5)
_computing_structure_refinement 'SHELXL-2013 (Sheldrick, 2013)'
_diffrn_ambient_temperature 150(2)
_diffrn_measured_fraction_theta_full 0.999
_diffrn_measured_fraction_theta_max 0.984
_diffrn_measurement_device_type 'Bruker APEX-II CCD'
_diffrn_measurement_method '\f and \w scans'
_diffrn_radiation_type MoK\a
_diffrn_radiation_wavelength 0.71073
_diffrn_reflns_av_R_equivalents 0.0385
_diffrn_reflns_av_unetI/netI 0.0233
_diffrn_reflns_Laue_measured_fraction_full 0.999
_diffrn_reflns_Laue_measured_fraction_max 0.984
_diffrn_reflns_limit_h_max 11
_diffrn_reflns_limit_h_min -11
_diffrn_reflns_limit_k_max 12
_diffrn_reflns_limit_k_min -12
_diffrn_reflns_limit_l_max 23
_diffrn_reflns_limit_l_min -23
_diffrn_reflns_number 46935
_diffrn_reflns_point_group_measured_fraction_full 0.999
_diffrn_reflns_point_group_measured_fraction_max 0.984
_diffrn_reflns_theta_full 25.242
_diffrn_reflns_theta_max 26.879
_diffrn_reflns_theta_min 2.160
_exptl_absorpt_coefficient_mu 3.488
_exptl_absorpt_correction_T_max 0.4908
_exptl_absorpt_correction_T_min 0.4039
_exptl_absorpt_correction_type multi-scan
_exptl_absorpt_process_details
;
SADABS-2014/5 (Bruker,2014/5) was used for absorption correction.
wR2(int) was 0.1280 before and 0.0455 after correction.
The Ratio of minimum to maximum transmission is 0.8229.
The \l/2 correction factor is Not present.
;
_exptl_crystal_colour yellow
_exptl_crystal_density_diffrn 1.980
_exptl_crystal_description block
_exptl_crystal_F_000 900
_exptl_crystal_size_max 0.195
_exptl_crystal_size_mid 0.149
_exptl_crystal_size_min 0.115
_refine_diff_density_max 1.310
_refine_diff_density_min -1.272
_refine_diff_density_rms 0.085
_refine_ls_extinction_method none
_refine_ls_goodness_of_fit_ref 1.047
_refine_ls_hydrogen_treatment constr
_refine_ls_matrix_type full
_refine_ls_number_parameters 348
_refine_ls_number_reflns 6706
_refine_ls_number_restraints 0
_refine_ls_restrained_S_all 1.047
_refine_ls_R_factor_all 0.0286
_refine_ls_R_factor_gt 0.0218
_refine_ls_shift/su_max 0.002
_refine_ls_shift/su_mean 0.000
_refine_ls_structure_factor_coef Fsqd
_refine_ls_weighting_details 'w=1/[\s^2^(Fo^2^)+(0.0123P)^2^+2.2591P] where P=(Fo^2^+2Fc^2^)/3'
_refine_ls_weighting_scheme calc
_refine_ls_wR_factor_gt 0.0444
_refine_ls_wR_factor_ref 0.0467
_reflns_Friedel_coverage 0.000
_reflns_number_gt 5866
_reflns_number_total 6706
_reflns_threshold_expression 'I > 2\s(I)'
_cod_data_source_file c9nj01220f2.cif
_cod_data_source_block mo_FMTest3_0m_a
_cod_depositor_comments
;
The following automatic conversions were performed:

'_exptl_absorpt_correction_type' value 'Multi-scan' changed to
'multi-scan' according to
/home/data/users/saulius/crontab/automatic-downloads/rss-feeds/RSC/lib/dictionaries/cif_core.dic
dictionary named 'cif_core.dic' version 2.4.2 from 2011-04-26.

Automatic conversion script
Id: cif_fix_values 4973 2017-02-22 13:04:09Z antanas 

 Adding full bibliography for 7058342--7058349.cif.
;
_cod_original_cell_volume 1585.6(5)
_cod_original_formula_sum 'C15.50 H16 I1.50 N P0.50 Ru0.50'
_cod_database_code 7058342
_shelx_space_group_comment
;
The symmetry employed for this shelxl refinement is uniquely defined
by the following loop, which should always be used as a source of
symmetry information in preference to the above space-group names.
They are only intended as comments.
;
_shelx_estimated_absorpt_t_min 0.549
_shelx_estimated_absorpt_t_max 0.690
_shelxl_version_number 2013-3

loop_
_space_group_symop_operation_xyz
'x, y, z'
'-x, -y, -z'

loop_
_atom_site_label
_atom_site_type_symbol
_atom_site_fract_x
_atom_site_fract_y
_atom_site_fract_z
_atom_site_U_iso_or_equiv
_atom_site_adp_type
_atom_site_occupancy
_atom_site_site_symmetry_order
_atom_site_calc_flag
_atom_site_refinement_flags_posn
_atom_site_refinement_flags_adp
_atom_site_refinement_flags_occupancy
I1 I 0.66371(2) 0.83399(2) 0.96277(2) 0.03665(6) Uani 1 1 d . . .
I2 I 1.0000 1.0000 1.0000 0.02399(6) Uani 1 2 d S . P
I3 I 0.5000 0.5000 0.5000 0.03272(7) Uani 1 2 d S . P
I4 I 0.74737(2) 0.79559(3) 0.47721(2) 0.04206(6) Uani 1 1 d . . .
Ru1 Ru 0.10354(2) 0.80561(2) 0.75065(2) 0.01571(5) Uani 1 1 d . . .
P1 P 0.04572(7) 0.55633(7) 0.77023(3) 0.01453(13) Uani 1 1 d . . .
N1 N 0.4111(2) 0.8482(2) 0.70394(12) 0.0225(5) Uani 1 1 d . . .
N2 N 0.2453(3) 0.7551(3) 0.61291(12) 0.0242(5) Uani 1 1 d . . .
C1 C 0.4951(3) 0.8363(3) 0.64955(17) 0.0323(7) Uani 1 1 d . . .
H1 H 0.6020 0.8620 0.6521 0.039 Uiso 1 1 calc R U .
C2 C 0.2567(3) 0.7973(3) 0.68262(14) 0.0204(5) Uani 1 1 d . . .
C3 C 0.3919(4) 0.7801(3) 0.59230(17) 0.0335(7) Uani 1 1 d . . .
H3 H 0.4143 0.7613 0.5471 0.040 Uiso 1 1 calc R U .
C4 C 0.4597(3) 0.8883(3) 0.77916(16) 0.0280(6) Uani 1 1 d . . .
H4A H 0.5625 0.9712 0.7857 0.034 Uiso 1 1 calc R U .
H4B H 0.4642 0.8032 0.8029 0.034 Uiso 1 1 calc R U .
C5 C 0.3389(3) 0.9338(3) 0.80993(15) 0.0240(6) Uani 1 1 d . . .
C6 C 0.2381(3) 0.8408(3) 0.85625(14) 0.0242(6) Uani 1 1 d . . .
H6A H 0.2087 0.8907 0.8935 0.029 Uiso 1 1 calc R U .
H6B H 0.2597 0.7573 0.8722 0.029 Uiso 1 1 calc R U .
C7 C 0.3906(4) 1.1024(3) 0.81644(18) 0.0369(7) Uani 1 1 d . . .
H7A H 0.4091 1.1421 0.7705 0.055 Uiso 1 1 calc R U .
H7B H 0.4852 1.1476 0.8476 0.055 Uiso 1 1 calc R U .
H7C H 0.3104 1.1245 0.8353 0.055 Uiso 1 1 calc R U .
C8 C 0.1010(4) 0.6875(4) 0.56549(16) 0.0355(7) Uani 1 1 d . . .
H8A H 0.0778 0.7654 0.5449 0.053 Uiso 1 1 calc R U .
H8B H 0.0166 0.6266 0.5919 0.053 Uiso 1 1 calc R U .
H8C H 0.1139 0.6260 0.5285 0.053 Uiso 1 1 calc R U .
C9 C 0.0072(3) 0.9207(3) 0.67089(15) 0.0286(6) Uani 1 1 d . . .
H9 H 0.0437 0.9487 0.6241 0.034 Uiso 1 1 calc R U .
C10 C -0.1139(3) 0.7826(3) 0.68591(15) 0.0271(6) Uani 1 1 d . . .
H10 H -0.1774 0.6998 0.6513 0.032 Uiso 1 1 calc R U .
C11 C -0.1385(3) 0.7928(3) 0.75935(15) 0.0276(6) Uani 1 1 d . . .
H11 H -0.2208 0.7175 0.7839 0.033 Uiso 1 1 calc R U .
C12 C -0.0306(4) 0.9347(3) 0.78843(16) 0.0309(7) Uani 1 1 d . . .
H12 H -0.0239 0.9749 0.8370 0.037 Uiso 1 1 calc R U .
C13 C 0.0595(4) 1.0141(3) 0.73338(17) 0.0321(7) Uani 1 1 d . . .
H13 H 0.1390 1.1181 0.7377 0.038 Uiso 1 1 calc R U .
C14 C -0.0637(3) 0.4807(3) 0.84711(13) 0.0183(5) Uani 1 1 d . . .
C15 C -0.0955(3) 0.5723(3) 0.89497(14) 0.0219(6) Uani 1 1 d . . .
H15 H -0.0589 0.6749 0.8889 0.026 Uiso 1 1 calc R U .
C16 C -0.1818(3) 0.5113(4) 0.95192(15) 0.0295(6) Uani 1 1 d . . .
H16 H -0.2039 0.5730 0.9832 0.035 Uiso 1 1 calc R U .
C17 C -0.2346(3) 0.3597(4) 0.96189(15) 0.0319(7) Uani 1 1 d . . .
H17 H -0.2917 0.3193 1.0000 0.038 Uiso 1 1 calc R U .
C18 C -0.2025(3) 0.2672(3) 0.91489(16) 0.0308(7) Uani 1 1 d . . .
H18 H -0.2376 0.1651 0.9219 0.037 Uiso 1 1 calc R U .
C19 C -0.1183(3) 0.3268(3) 0.85761(15) 0.0246(6) Uani 1 1 d . . .
H19 H -0.0981 0.2643 0.8261 0.029 Uiso 1 1 calc R U .
C20 C -0.0834(3) 0.4136(3) 0.70142(13) 0.0174(5) Uani 1 1 d . . .
C21 C -0.0446(3) 0.3106(3) 0.66443(14) 0.0236(6) Uani 1 1 d . . .
H21 H 0.0558 0.3149 0.6718 0.028 Uiso 1 1 calc R U .
C22 C -0.1553(4) 0.2015(3) 0.61658(15) 0.0306(7) Uani 1 1 d . . .
H22 H -0.1279 0.1339 0.5921 0.037 Uiso 1 1 calc R U .
C23 C -0.3052(3) 0.1928(3) 0.60514(15) 0.0304(7) Uani 1 1 d . . .
H23 H -0.3783 0.1201 0.5729 0.036 Uiso 1 1 calc R U .
C24 C -0.3458(3) 0.2928(3) 0.64193(16) 0.0302(7) Uani 1 1 d . . .
H24 H -0.4469 0.2867 0.6349 0.036 Uiso 1 1 calc R U .
C25 C -0.2359(3) 0.4023(3) 0.68929(15) 0.0253(6) Uani 1 1 d . . .
H25 H -0.2643 0.4696 0.7135 0.030 Uiso 1 1 calc R U .
C26 C 0.2146(3) 0.5093(3) 0.78463(13) 0.0160(5) Uani 1 1 d . . .
C27 C 0.3058(3) 0.5144(3) 0.72904(14) 0.0197(5) Uani 1 1 d . . .
H27 H 0.2756 0.5333 0.6838 0.024 Uiso 1 1 calc R U .
C28 C 0.4413(3) 0.4916(3) 0.74097(16) 0.0250(6) Uani 1 1 d . . .
H28 H 0.5009 0.4944 0.7036 0.030 Uiso 1 1 calc R U .
C29 C 0.4879(3) 0.4645(3) 0.80820(16) 0.0262(6) Uani 1 1 d . . .
H29 H 0.5796 0.4509 0.8162 0.031 Uiso 1 1 calc R U .
C30 C 0.3981(3) 0.4576(3) 0.86371(15) 0.0237(6) Uani 1 1 d . . .
H30 H 0.4291 0.4387 0.9088 0.028 Uiso 1 1 calc R U .
C31 C 0.2617(3) 0.4788(3) 0.85198(14) 0.0197(5) Uani 1 1 d . . .
H31 H 0.2011 0.4727 0.8893 0.024 Uiso 1 1 calc R U .

loop_
_atom_site_aniso_label
_atom_site_aniso_U_11
_atom_site_aniso_U_22
_atom_site_aniso_U_33
_atom_site_aniso_U_23
_atom_site_aniso_U_13
_atom_site_aniso_U_12
I1 0.02656(10) 0.02844(10) 0.04817(13) 0.00432(9) -0.00303(9) 0.00572(8)
I2 0.02740(13) 0.02435(13) 0.02067(13) -0.00257(10) 0.00206(10) 0.01148(10)
I3 0.04173(16) 0.03886(16) 0.02493(14) 0.00057(12) 0.00197(12) 0.02440(13)
I4 0.03415(12) 0.05112(14) 0.03629(12) 0.00727(10) -0.00208(9) 0.01383(10)
Ru1 0.01794(10) 0.01554(10) 0.01532(10) 0.00222(8) 0.00184(8) 0.00854(8)
P1 0.0137(3) 0.0153(3) 0.0154(3) 0.0014(2) 0.0018(2) 0.0068(2)
N1 0.0187(11) 0.0209(11) 0.0283(13) 0.0061(9) 0.0063(9) 0.0076(9)
N2 0.0288(12) 0.0288(12) 0.0202(12) 0.0046(10) 0.0079(10) 0.0160(10)
C1 0.0271(15) 0.0329(16) 0.0428(19) 0.0167(14) 0.0170(14) 0.0154(13)
C2 0.0220(13) 0.0161(12) 0.0231(14) 0.0055(10) 0.0046(11) 0.0075(10)
C3 0.0424(18) 0.0360(17) 0.0330(17) 0.0130(14) 0.0214(14) 0.0235(15)
C4 0.0190(13) 0.0243(14) 0.0358(17) -0.0002(12) -0.0031(12) 0.0052(11)
C5 0.0240(14) 0.0176(13) 0.0264(15) -0.0056(11) -0.0074(11) 0.0067(11)
C6 0.0298(14) 0.0237(14) 0.0192(14) -0.0034(11) -0.0062(11) 0.0130(12)
C7 0.0380(17) 0.0202(14) 0.044(2) -0.0050(13) -0.0069(14) 0.0061(13)
C8 0.0406(18) 0.0455(19) 0.0211(15) -0.0034(13) 0.0027(13) 0.0190(15)
C9 0.0349(16) 0.0364(16) 0.0261(15) 0.0143(13) 0.0067(12) 0.0250(14)
C10 0.0258(14) 0.0329(15) 0.0276(15) 0.0040(12) -0.0028(12) 0.0181(12)
C11 0.0261(14) 0.0369(16) 0.0312(16) 0.0128(13) 0.0090(12) 0.0230(13)
C12 0.0436(18) 0.0382(17) 0.0267(16) -0.0001(13) 0.0025(13) 0.0329(15)
C13 0.0387(17) 0.0225(14) 0.0422(18) 0.0088(13) -0.0007(14) 0.0204(13)
C14 0.0138(12) 0.0233(13) 0.0182(13) 0.0045(10) 0.0019(10) 0.0078(10)
C15 0.0220(13) 0.0275(14) 0.0201(14) 0.0070(11) 0.0042(11) 0.0135(11)
C16 0.0302(15) 0.0464(18) 0.0202(14) 0.0076(13) 0.0075(12) 0.0230(14)
C17 0.0213(14) 0.0502(19) 0.0230(15) 0.0160(14) 0.0057(12) 0.0124(13)
C18 0.0215(14) 0.0277(15) 0.0373(18) 0.0147(13) 0.0018(12) 0.0038(12)
C19 0.0222(13) 0.0223(13) 0.0276(15) 0.0054(11) 0.0037(11) 0.0072(11)
C20 0.0165(12) 0.0169(12) 0.0166(13) 0.0026(10) 0.0013(10) 0.0049(10)
C21 0.0257(14) 0.0214(13) 0.0240(14) -0.0013(11) -0.0027(11) 0.0111(11)
C22 0.0412(17) 0.0218(14) 0.0267(16) -0.0053(12) -0.0018(13) 0.0122(13)
C23 0.0344(16) 0.0205(14) 0.0245(15) 0.0022(12) -0.0088(12) 0.0017(12)
C24 0.0190(14) 0.0320(16) 0.0341(17) 0.0064(13) -0.0037(12) 0.0059(12)
C25 0.0219(14) 0.0276(14) 0.0276(15) -0.0022(12) -0.0005(11) 0.0121(12)
C26 0.0128(11) 0.0135(11) 0.0217(13) 0.0003(10) 0.0008(10) 0.0056(9)
C27 0.0206(13) 0.0174(12) 0.0216(14) 0.0010(10) 0.0018(10) 0.0084(10)
C28 0.0189(13) 0.0213(13) 0.0367(17) 0.0044(12) 0.0094(12) 0.0090(11)
C29 0.0157(13) 0.0220(14) 0.0427(18) 0.0043(12) -0.0003(12) 0.0100(11)
C30 0.0232(14) 0.0184(13) 0.0278(15) 0.0027(11) -0.0062(11) 0.0083(11)
C31 0.0198(13) 0.0161(12) 0.0220(14) 0.0008(10) 0.0020(10) 0.0064(10)

loop_
_atom_type_symbol
_atom_type_description
_atom_type_scat_dispersion_real
_atom_type_scat_dispersion_imag
_atom_type_scat_source
C C 0.0033 0.0016 'International Tables Vol C Tables 4.2.6.8 and 6.1.1.4'
H H 0.0000 0.0000 'International Tables Vol C Tables 4.2.6.8 and 6.1.1.4'
I I -0.4742 1.8119 'International Tables Vol C Tables 4.2.6.8 and 6.1.1.4'
N N 0.0061 0.0033 'International Tables Vol C Tables 4.2.6.8 and 6.1.1.4'
P P 0.1023 0.0942 'International Tables Vol C Tables 4.2.6.8 and 6.1.1.4'
Ru Ru -1.2594 0.8363 'International Tables Vol C Tables 4.2.6.8 and 6.1.1.4'

loop_
_geom_angle_atom_site_label_1
_geom_angle_atom_site_label_2
_geom_angle_atom_site_label_3
_geom_angle
_geom_angle_site_symmetry_1
_geom_angle_site_symmetry_3
I1 I2 I1 180.0 2_777 .
I4 I3 I4 180.0 . 2_666
C2 Ru1 C6 102.98(11) . .
C2 Ru1 C10 107.64(11) . .
C6 Ru1 C10 149.34(11) . .
C2 Ru1 C5 75.77(11) . .
C6 Ru1 C5 36.47(10) . .
C10 Ru1 C5 154.65(10) . .
C2 Ru1 C11 144.94(11) . .
C6 Ru1 C11 112.08(11) . .
C10 Ru1 C11 37.33(10) . .
C5 Ru1 C11 135.13(11) . .
C2 Ru1 C9 90.66(10) . .
C6 Ru1 C9 142.93(11) . .
C10 Ru1 C9 36.72(11) . .
C5 Ru1 C9 119.87(11) . .
C11 Ru1 C9 61.31(10) . .
C2 Ru1 C12 145.97(11) . .
C6 Ru1 C12 91.89(11) . .
C10 Ru1 C12 61.36(11) . .
C5 Ru1 C12 101.31(11) . .
C11 Ru1 C12 36.24(11) . .
C9 Ru1 C12 60.89(11) . .
C2 Ru1 C13 109.24(11) . .
C6 Ru1 C13 107.18(11) . .
C10 Ru1 C13 61.02(11) . .
C5 Ru1 C13 93.89(11) . .
C11 Ru1 C13 60.94(11) . .
C9 Ru1 C13 36.08(11) . .
C12 Ru1 C13 36.73(11) . .
C2 Ru1 P1 87.51(7) . .
C6 Ru1 P1 81.86(7) . .
C10 Ru1 P1 100.84(8) . .
C5 Ru1 P1 104.42(7) . .
C11 Ru1 P1 97.05(8) . .
C9 Ru1 P1 133.69(8) . .
C12 Ru1 P1 125.22(8) . .
C13 Ru1 P1 157.90(8) . .
C26 P1 C14 102.82(11) . .
C26 P1 C20 103.44(11) . .
C14 P1 C20 98.81(12) . .
C26 P1 Ru1 115.74(8) . .
C14 P1 Ru1 116.20(9) . .
C20 P1 Ru1 117.36(8) . .
C2 N1 C1 111.7(2) . .
C2 N1 C4 117.6(2) . .
C1 N1 C4 130.2(2) . .
C2 N2 C3 110.2(2) . .
C2 N2 C8 126.1(2) . .
C3 N2 C8 123.6(2) . .
C3 C1 N1 106.3(3) . .
C3 C1 H1 126.9 . .
N1 C1 H1 126.9 . .
N1 C2 N2 104.4(2) . .
N1 C2 Ru1 120.81(19) . .
N2 C2 Ru1 134.77(19) . .
C1 C3 N2 107.4(3) . .
C1 C3 H3 126.3 . .
N2 C3 H3 126.3 . .
N1 C4 C5 107.4(2) . .
N1 C4 H4A 110.2 . .
C5 C4 H4A 110.2 . .
N1 C4 H4B 110.2 . .
C5 C4 H4B 110.2 . .
H4A C4 H4B 108.5 . .
C6 C5 C7 120.7(3) . .
C6 C5 C4 119.6(2) . .
C7 C5 C4 113.0(2) . .
C6 C5 Ru1 71.22(15) . .
C7 C5 Ru1 114.61(19) . .
C4 C5 Ru1 109.86(17) . .
C5 C6 Ru1 72.31(15) . .
C5 C6 H6A 116.3 . .
Ru1 C6 H6A 116.3 . .
C5 C6 H6B 116.3 . .
Ru1 C6 H6B 116.3 . .
H6A C6 H6B 113.3 . .
C5 C7 H7A 109.5 . .
C5 C7 H7B 109.5 . .
H7A C7 H7B 109.5 . .
C5 C7 H7C 109.5 . .
H7A C7 H7C 109.5 . .
H7B C7 H7C 109.5 . .
N2 C8 H8A 109.5 . .
N2 C8 H8B 109.5 . .
H8A C8 H8B 109.5 . .
N2 C8 H8C 109.5 . .
H8A C8 H8C 109.5 . .
H8B C8 H8C 109.5 . .
C13 C9 C10 108.5(3) . .
C13 C9 Ru1 72.46(15) . .
C10 C9 Ru1 70.67(15) . .
C13 C9 H9 125.7 . .
C10 C9 H9 125.7 . .
Ru1 C9 H9 125.7 . .
C9 C10 C11 107.6(3) . .
C9 C10 Ru1 72.60(16) . .
C11 C10 Ru1 72.11(15) . .
C9 C10 H10 126.0 . .
C11 C10 H10 126.0 . .
Ru1 C10 H10 126.0 . .
C12 C11 C10 107.8(3) . .
C12 C11 Ru1 72.32(16) . .
C10 C11 Ru1 70.57(15) . .
C12 C11 H11 126.0 . .
C10 C11 H11 126.0 . .
Ru1 C11 H11 126.0 . .
C11 C12 C13 108.1(3) . .
C11 C12 Ru1 71.44(15) . .
C13 C12 Ru1 71.87(16) . .
C11 C12 H12 125.9 . .
C13 C12 H12 125.9 . .
Ru1 C12 H12 125.9 . .
C9 C13 C12 108.1(3) . .
C9 C13 Ru1 71.46(15) . .
C12 C13 Ru1 71.40(15) . .
C9 C13 H13 125.9 . .
C12 C13 H13 125.9 . .
Ru1 C13 H13 125.9 . .
C15 C14 C19 118.9(2) . .
C15 C14 P1 121.7(2) . .
C19 C14 P1 119.4(2) . .
C14 C15 C16 120.5(3) . .
C14 C15 H15 119.8 . .
C16 C15 H15 119.8 . .
C17 C16 C15 120.1(3) . .
C17 C16 H16 119.9 . .
C15 C16 H16 119.9 . .
C16 C17 C18 120.0(3) . .
C16 C17 H17 120.0 . .
C18 C17 H17 120.0 . .
C19 C18 C17 120.2(3) . .
C19 C18 H18 119.9 . .
C17 C18 H18 119.9 . .
C18 C19 C14 120.3(3) . .
C18 C19 H19 119.9 . .
C14 C19 H19 119.9 . .
C21 C20 C25 118.0(2) . .
C21 C20 P1 125.51(19) . .
C25 C20 P1 116.3(2) . .
C22 C21 C20 120.4(3) . .
C22 C21 H21 119.8 . .
C20 C21 H21 119.8 . .
C23 C22 C21 120.7(3) . .
C23 C22 H22 119.7 . .
C21 C22 H22 119.7 . .
C22 C23 C24 119.6(3) . .
C22 C23 H23 120.2 . .
C24 C23 H23 120.2 . .
C23 C24 C25 120.1(3) . .
C23 C24 H24 119.9 . .
C25 C24 H24 120.0 . .
C24 C25 C20 121.3(3) . .
C24 C25 H25 119.4 . .
C20 C25 H25 119.4 . .
C27 C26 C31 118.6(2) . .
C27 C26 P1 120.11(19) . .
C31 C26 P1 121.13(19) . .
C28 C27 C26 120.5(2) . .
C28 C27 H27 119.8 . .
C26 C27 H27 119.8 . .
C29 C28 C27 120.2(3) . .
C29 C28 H28 119.9 . .
C27 C28 H28 119.9 . .
C28 C29 C30 120.1(2) . .
C28 C29 H29 120.0 . .
C30 C29 H29 120.0 . .
C29 C30 C31 120.0(3) . .
C29 C30 H30 120.0 . .
C31 C30 H30 120.0 . .
C30 C31 C26 120.7(2) . .
C30 C31 H31 119.7 . .
C26 C31 H31 119.7 . .

loop_
_geom_bond_atom_site_label_1
_geom_bond_atom_site_label_2
_geom_bond_distance
_geom_bond_site_symmetry_2
I1 I2 2.9230(5) .
I2 I1 2.9230(5) 2_777
I3 I4 2.9375(5) .
I3 I4 2.9375(5) 2_666
Ru1 C2 2.033(3) .
Ru1 C6 2.226(3) .
Ru1 C10 2.233(3) .
Ru1 C5 2.240(3) .
Ru1 C11 2.254(3) .
Ru1 C9 2.258(3) .
Ru1 C12 2.265(3) .
Ru1 C13 2.271(3) .
Ru1 P1 2.3155(8) .
P1 C26 1.837(2) .
P1 C14 1.839(3) .
P1 C20 1.844(3) .
N1 C2 1.354(3) .
N1 C1 1.378(4) .
N1 C4 1.456(4) .
N2 C2 1.357(3) .
N2 C3 1.390(4) .
N2 C8 1.463(4) .
C1 C3 1.340(5) .
C1 H1 0.9300 .
C3 H3 0.9300 .
C4 C5 1.531(4) .
C4 H4A 0.9700 .
C4 H4B 0.9700 .
C5 C6 1.397(4) .
C5 C7 1.514(4) .
C6 H6A 0.9700 .
C6 H6B 0.9700 .
C7 H7A 0.9600 .
C7 H7B 0.9600 .
C7 H7C 0.9600 .
C8 H8A 0.9600 .
C8 H8B 0.9600 .
C8 H8C 0.9600 .
C9 C13 1.403(4) .
C9 C10 1.415(4) .
C9 H9 0.9800 .
C10 C11 1.436(4) .
C10 H10 0.9800 .
C11 C12 1.405(4) .
C11 H11 0.9800 .
C12 C13 1.429(4) .
C12 H12 0.9800 .
C13 H13 0.9800 .
C14 C15 1.393(4) .
C14 C19 1.401(4) .
C15 C16 1.395(4) .
C15 H15 0.9300 .
C16 C17 1.379(4) .
C16 H16 0.9300 .
C17 C18 1.390(4) .
C17 H17 0.9300 .
C18 C19 1.388(4) .
C18 H18 0.9300 .
C19 H19 0.9300 .
C20 C21 1.397(4) .
C20 C25 1.398(4) .
C21 C22 1.393(4) .
C21 H21 0.9300 .
C22 C23 1.381(4) .
C22 H22 0.9300 .
C23 C24 1.382(4) .
C23 H23 0.9300 .
C24 C25 1.386(4) .
C24 H24 0.9300 .
C25 H25 0.9300 .
C26 C27 1.399(4) .
C26 C31 1.399(4) .
C27 C28 1.390(4) .
C27 H27 0.9300 .
C28 C29 1.383(4) .
C28 H28 0.9300 .
C29 C30 1.386(4) .
C29 H29 0.9300 .
C30 C31 1.388(4) .
C30 H30 0.9300 .
C31 H31 0.9300 .

loop_
_geom_torsion_atom_site_label_1
_geom_torsion_atom_site_label_2
_geom_torsion_atom_site_label_3
_geom_torsion_atom_site_label_4
_geom_torsion
C2 N1 C1 C3 1.5(3)
C4 N1 C1 C3 173.3(3)
C1 N1 C2 N2 -1.0(3)
C4 N1 C2 N2 -173.9(2)
C1 N1 C2 Ru1 -178.41(18)
C4 N1 C2 Ru1 8.7(3)
C3 N2 C2 N1 0.1(3)
C8 N2 C2 N1 177.9(2)
C3 N2 C2 Ru1 177.0(2)
C8 N2 C2 Ru1 -5.2(4)
N1 C1 C3 N2 -1.4(3)
C2 N2 C3 C1 0.8(3)
C8 N2 C3 C1 -177.1(3)
C2 N1 C4 C5 -26.8(3)
C1 N1 C4 C5 161.8(3)
N1 C4 C5 C6 110.1(3)
N1 C4 C5 C7 -98.4(3)
N1 C4 C5 Ru1 30.9(3)
C7 C5 C6 Ru1 108.0(2)
C4 C5 C6 Ru1 -102.7(2)
C13 C9 C10 C11 1.1(3)
Ru1 C9 C10 C11 64.09(18)
C13 C9 C10 Ru1 -62.99(19)
C9 C10 C11 C12 -1.2(3)
Ru1 C10 C11 C12 63.18(19)
C9 C10 C11 Ru1 -64.41(18)
C10 C11 C12 C13 0.9(3)
Ru1 C11 C12 C13 62.95(19)
C10 C11 C12 Ru1 -62.05(18)
C10 C9 C13 C12 -0.5(3)
Ru1 C9 C13 C12 -62.40(19)
C10 C9 C13 Ru1 61.85(19)
C11 C12 C13 C9 -0.2(3)
Ru1 C12 C13 C9 62.44(19)
C11 C12 C13 Ru1 -62.67(19)
C26 P1 C14 C15 121.0(2)
C20 P1 C14 C15 -133.0(2)
Ru1 P1 C14 C15 -6.5(2)
C26 P1 C14 C19 -59.8(2)
C20 P1 C14 C19 46.3(2)
Ru1 P1 C14 C19 172.76(17)
C19 C14 C15 C16 -0.7(4)
P1 C14 C15 C16 178.5(2)
C14 C15 C16 C17 0.9(4)
C15 C16 C17 C18 -0.3(4)
C16 C17 C18 C19 -0.4(4)
C17 C18 C19 C14 0.6(4)
C15 C14 C19 C18 -0.1(4)
P1 C14 C19 C18 -179.3(2)
C26 P1 C20 C21 -7.7(3)
C14 P1 C20 C21 -113.3(2)
Ru1 P1 C20 C21 121.1(2)
C26 P1 C20 C25 167.8(2)
C14 P1 C20 C25 62.2(2)
Ru1 P1 C20 C25 -63.4(2)
C25 C20 C21 C22 0.6(4)
P1 C20 C21 C22 176.0(2)
C20 C21 C22 C23 -0.3(4)
C21 C22 C23 C24 -0.4(4)
C22 C23 C24 C25 0.8(4)
C23 C24 C25 C20 -0.5(4)
C21 C20 C25 C24 -0.2(4)
P1 C20 C25 C24 -176.0(2)
C14 P1 C26 C27 164.0(2)
C20 P1 C26 C27 61.6(2)
Ru1 P1 C26 C27 -68.2(2)
C14 P1 C26 C31 -20.7(2)
C20 P1 C26 C31 -123.2(2)
Ru1 P1 C26 C31 107.02(19)
C31 C26 C27 C28 -0.8(4)
P1 C26 C27 C28 174.51(19)
C26 C27 C28 C29 -0.5(4)
C27 C28 C29 C30 1.1(4)
C28 C29 C30 C31 -0.4(4)
C29 C30 C31 C26 -0.9(4)
C27 C26 C31 C30 1.5(4)
P1 C26 C31 C30 -173.79(19)
